data_4061485
loop_
_publ_author_name
'Cole, Sarah C.'
'Coles, Martyn P.'
'Hitchcock, Peter B.'

_publ_section_title
;
Boroxide Complexes of the group 4 Metals: A 'Non-Innocent'
Ligand in Olefin Polymerisation
;
_journal_issue 13
_journal_name_full Organometallics
_journal_page_first 3279
_journal_page_last 3289
_journal_paper_doi 10.1021/om050202+
_journal_volume 24
_journal_year 2005
_chemical_formula_moiety 'C72 H88 B4 Hf1 O4'
_chemical_formula_sum 'C72 H88 B4 Hf O4'
_chemical_formula_weight 1239.15
_space_group_IT_number 15
_symmetry_cell_setting monoclinic
_symmetry_space_group_name_Hall '-C 2yc'
_symmetry_space_group_name_H-M 'C 1 2/c 1'
_cell_angle_alpha 90
_cell_angle_beta 119.350(3)
_cell_angle_gamma 90
_cell_formula_units_Z 4
_cell_length_a 23.147(2)
_cell_length_b 14.8478(7)
_cell_length_c 21.429(2)
_cell_measurement_temperature 173(2)
_cell_volume 6419.4(9)
_diffrn_ambient_temperature 173(2)
_exptl_crystal_density_diffrn 1.282
_cod_original_sg_symbol_H-M 'C 2/c'
_cod_original_formula_sum 'C72 H88 B4 Hf1 O4'
_cod_database_code 4061485

loop_
_symmetry_equiv_pos_as_xyz
'x, y, z'
'x, -y, z+1/2'
'x+1/2, y+1/2, z'
'x+1/2, -y+1/2, z+1/2'
'-x, -y, -z'
'-x, y, -z-1/2'
'-x+1/2, -y+1/2, -z'
'-x+1/2, y+1/2, -z-1/2'

loop_
_atom_site_label
_atom_site_type_symbol
_atom_site_fract_x
_atom_site_fract_y
_atom_site_fract_z
_atom_site_U_iso_or_equiv
_atom_site_adp_type
_atom_site_occupancy
_atom_site_symmetry_multiplicity
_atom_site_calc_flag
_atom_site_refinement_flags
_atom_site_disorder_assembly
_atom_site_disorder_group
Hf Hf 0 0.45786(4) 0.25 0.0332(2) Uani 1 2 d S . .
O1 O 0.0725(3) 0.5298(4) 0.3156(3) 0.0389(17) Uani 1 1 d . . .
O2 O 0.0309(3) 0.3821(4) 0.2001(4) 0.0420(19) Uani 1 1 d . . .
C1 C 0.1333(5) 0.6738(7) 0.3740(6) 0.037(3) Uani 1 1 d . . .
C2 C 0.1560(5) 0.7066(7) 0.4436(6) 0.039(3) Uani 1 1 d . . .
C3 C 0.1540(6) 0.7983(7) 0.4554(6) 0.043(3) Uani 1 1 d . . .
H3 H 0.1704 0.8187 0.5031 0.052 Uiso 1 1 calc R . .
C4 C 0.1292(6) 0.8610(7) 0.4007(6) 0.045(3) Uani 1 1 d . . .
C5 C 0.1054(6) 0.8287(7) 0.3309(6) 0.042(3) Uani 1 1 d . . .
H5 H 0.0883 0.8702 0.2923 0.051 Uiso 1 1 calc R . .
C6 C 0.1059(5) 0.7368(7) 0.3167(6) 0.041(3) Uani 1 1 d . . .
C7 C 0.1823(6) 0.6435(7) 0.5070(6) 0.052(3) Uani 1 1 d . . .
H7A H 0.2158 0.6037 0.5064 0.077 Uiso 1 1 calc R . .
H7B H 0.1458 0.6073 0.5045 0.077 Uiso 1 1 calc R . .
H7C H 0.2024 0.6787 0.5514 0.077 Uiso 1 1 calc R . .
C8 C 0.1295(7) 0.9595(8) 0.4145(7) 0.072(4) Uani 1 1 d . . .
H8A H 0.11 0.9922 0.3689 0.108 Uiso 0.5 1 calc PR . .
H8B H 0.1752 0.9798 0.4451 0.108 Uiso 0.5 1 calc PR . .
H8C H 0.1035 0.9712 0.4385 0.108 Uiso 0.5 1 calc PR . .
H8D H 0.1492 0.9699 0.4661 0.108 Uiso 0.5 1 calc PR . .
H8E H 0.084 0.9823 0.3899 0.108 Uiso 0.5 1 calc PR . .
H8F H 0.1557 0.991 0.3965 0.108 Uiso 0.5 1 calc PR . .
C9 C 0.0802(6) 0.7074(7) 0.2397(6) 0.054(3) Uani 1 1 d . . .
H9A H 0.1044 0.6537 0.2387 0.082 Uiso 1 1 calc R . .
H9B H 0.0868 0.7561 0.2129 0.082 Uiso 1 1 calc R . .
H9C H 0.0329 0.6934 0.2177 0.082 Uiso 1 1 calc R . .
C10 C 0.1965(5) 0.5073(6) 0.3887(5) 0.032(3) Uani 1 1 d . . .
C11 C 0.2492(5) 0.5280(7) 0.3757(5) 0.038(3) Uani 1 1 d . . .
C12 C 0.3032(5) 0.4707(7) 0.3986(6) 0.046(3) Uani 1 1 d . . .
H12 H 0.3378 0.4861 0.3888 0.056 Uiso 1 1 calc R . .
C13 C 0.3082(6) 0.3911(7) 0.4354(7) 0.049(3) Uani 1 1 d . . .
C14 C 0.2556(6) 0.3714(7) 0.4467(6) 0.046(3) Uani 1 1 d . . .
H14 H 0.2574 0.3171 0.4711 0.055 Uiso 1 1 calc R . .
C15 C 0.2001(5) 0.4265(6) 0.4243(6) 0.036(3) Uani 1 1 d . . .
C16 C 0.2505(6) 0.6138(7) 0.3364(6) 0.047(3) Uani 1 1 d . . .
H16A H 0.2146 0.6114 0.2866 0.071 Uiso 1 1 calc R . .
H16B H 0.2932 0.618 0.3373 0.071 Uiso 1 1 calc R . .
H16C H 0.2447 0.6666 0.3601 0.071 Uiso 1 1 calc R . .
C17 C 0.3674(6) 0.3296(8) 0.4621(8) 0.069(4) Uani 1 1 d . . .
H17A H 0.3992 0.3545 0.449 0.104 Uiso 0.5 1 calc PR . .
H17B H 0.353 0.2699 0.4404 0.104 Uiso 0.5 1 calc PR . .
H17C H 0.3885 0.3243 0.5143 0.104 Uiso 0.5 1 calc PR . .
H17D H 0.3613 0.278 0.4868 0.104 Uiso 0.5 1 calc PR . .
H17E H 0.4074 0.3626 0.4955 0.104 Uiso 0.5 1 calc PR . .
H17F H 0.372 0.3081 0.4215 0.104 Uiso 0.5 1 calc PR . .
C18 C 0.1465(6) 0.3991(7) 0.4409(6) 0.046(3) Uani 1 1 d . . .
H18A H 0.1372 0.4491 0.4644 0.068 Uiso 1 1 calc R . .
H18B H 0.1613 0.3466 0.4727 0.068 Uiso 1 1 calc R . .
H18C H 0.1063 0.3837 0.3963 0.068 Uiso 1 1 calc R . .
C19 C 0.0679(5) 0.2402(6) 0.1679(5) 0.029(2) Uani 1 1 d . . .
C20 C 0.0539(5) 0.2005(6) 0.1021(6) 0.034(3) Uani 1 1 d . . .
C21 C 0.0467(5) 0.1077(7) 0.0928(6) 0.042(3) Uani 1 1 d . . .
H21 H 0.0358 0.0823 0.0477 0.05 Uiso 1 1 calc R . .
C22 C 0.0553(5) 0.0507(7) 0.1496(6) 0.039(3) Uani 1 1 d . . .
C23 C 0.0685(5) 0.0896(7) 0.2125(6) 0.042(3) Uani 1 1 d . . .
H23 H 0.0733 0.0521 0.2507 0.05 Uiso 1 1 calc R . .
C24 C 0.0753(5) 0.1816(7) 0.2232(6) 0.036(3) Uani 1 1 d . . .
C25 C 0.0422(6) 0.2575(6) 0.0385(6) 0.046(3) Uani 1 1 d . . .
H25A H 0.0336 0.2183 -0.002 0.069 Uiso 1 1 calc R . .
H25B H 0.0814 0.2945 0.051 0.069 Uiso 1 1 calc R . .
H25C H 0.0038 0.2968 0.0251 0.069 Uiso 1 1 calc R . .
C26 C 0.0483(6) -0.0491(8) 0.1394(6) 0.055(3) Uani 1 1 d . . .
H26A H 0.039 -0.0641 0.0908 0.083 Uiso 0.5 1 calc PR . .
H26B H 0.0118 -0.0702 0.1464 0.083 Uiso 0.5 1 calc PR . .
H26C H 0.0896 -0.0784 0.1742 0.083 Uiso 0.5 1 calc PR . .
H26D H 0.0546 -0.0777 0.1835 0.083 Uiso 0.5 1 calc PR . .
H26E H 0.0818 -0.0716 0.1278 0.083 Uiso 0.5 1 calc PR . .
H26F H 0.004 -0.0634 0.1 0.083 Uiso 0.5 1 calc PR . .
C27 C 0.0940(6) 0.2166(7) 0.2971(7) 0.051(3) Uani 1 1 d . . .
H27A H 0.0545 0.2411 0.2968 0.077 Uiso 1 1 calc R . .
H27B H 0.1274 0.2641 0.3105 0.077 Uiso 1 1 calc R . .
H27C H 0.1121 0.1672 0.3318 0.077 Uiso 1 1 calc R . .
C28 C 0.1188(5) 0.4121(7) 0.1651(6) 0.035(3) Uani 1 1 d . . .
C29 C 0.0929(5) 0.4927(6) 0.1255(6) 0.036(3) Uani 1 1 d . . .
C30 C 0.1363(5) 0.5519(8) 0.1183(5) 0.042(3) Uani 1 1 d . . .
H30 H 0.1189 0.6057 0.0915 0.05 Uiso 1 1 calc R . .
C31 C 0.2030(5) 0.5356(8) 0.1483(5) 0.042(3) Uani 1 1 d . . .
C32 C 0.2273(5) 0.4569(8) 0.1874(6) 0.048(3) Uani 1 1 d . . .
H32 H 0.2735 0.4453 0.2094 0.057 Uiso 1 1 calc R . .
C33 C 0.1873(5) 0.3942(7) 0.1957(6) 0.040(3) Uani 1 1 d . . .
C34 C 0.0211(5) 0.5188(6) 0.0905(6) 0.044(3) Uani 1 1 d . . .
H34A H -0.0065 0.4651 0.0703 0.066 Uiso 1 1 calc R . .
H34B H 0.0114 0.5622 0.0521 0.066 Uiso 1 1 calc R . .
H34C H 0.0116 0.546 0.1261 0.066 Uiso 1 1 calc R . .
C35 C 0.2493(6) 0.6026(8) 0.1411(7) 0.059(4) Uani 1 1 d . . .
H35A H 0.2947 0.5792 0.1659 0.088 Uiso 0.5 1 calc PR . .
H35B H 0.2476 0.6603 0.1624 0.088 Uiso 0.5 1 calc PR . .
H35C H 0.2353 0.6114 0.0903 0.088 Uiso 0.5 1 calc PR . .
H35D H 0.2237 0.6547 0.1132 0.088 Uiso 0.5 1 calc PR . .
H35E H 0.2708 0.5736 0.1167 0.088 Uiso 0.5 1 calc PR . .
H35F H 0.2831 0.6225 0.1888 0.088 Uiso 0.5 1 calc PR . .
C36 C 0.2187(6) 0.3147(7) 0.2421(6) 0.050(3) Uani 1 1 d . . .
H36A H 0.2658 0.313 0.2562 0.075 Uiso 1 1 calc R . .
H36B H 0.197 0.2596 0.2157 0.075 Uiso 1 1 calc R . .
H36C H 0.2139 0.3189 0.2849 0.075 Uiso 1 1 calc R . .
B1 B 0.1327(7) 0.5710(7) 0.3583(6) 0.037(3) Uani 1 1 d . . .
B2 B 0.0730(6) 0.3451(8) 0.1775(7) 0.038(3) Uani 1 1 d . . .

loop_
_atom_site_aniso_label
_atom_site_aniso_U_11
_atom_site_aniso_U_22
_atom_site_aniso_U_33
_atom_site_aniso_U_23
_atom_site_aniso_U_13
_atom_site_aniso_U_12
Hf 0.0305(4) 0.0266(3) 0.0451(4) 0 0.0205(3) 0
O1 0.034(4) 0.034(4) 0.042(4) 0.003(3) 0.014(4) -0.001(4)
O2 0.037(4) 0.038(4) 0.058(5) 0.002(4) 0.028(4) 0.007(3)
C1 0.031(7) 0.044(6) 0.041(8) -0.010(6) 0.021(6) -0.002(5)
C2 0.029(7) 0.041(6) 0.051(9) 0.002(6) 0.023(6) -0.005(5)
C3 0.051(8) 0.038(6) 0.041(8) -0.010(6) 0.023(7) -0.004(6)
C4 0.050(8) 0.038(6) 0.049(8) -0.004(6) 0.024(7) -0.007(6)
C5 0.050(8) 0.034(6) 0.033(8) 0.007(5) 0.013(6) 0.001(5)
C6 0.035(7) 0.044(7) 0.034(8) -0.002(5) 0.010(6) -0.009(5)
C7 0.061(9) 0.040(6) 0.055(9) -0.003(6) 0.029(7) 0.003(6)
C8 0.091(10) 0.043(7) 0.073(9) -0.002(8) 0.033(8) -0.006(9)
C9 0.056(9) 0.037(6) 0.052(9) 0.004(6) 0.012(7) -0.005(6)
C10 0.028(6) 0.029(5) 0.033(7) -0.002(4) 0.011(5) -0.009(4)
C11 0.032(6) 0.034(6) 0.041(7) -0.004(5) 0.014(5) -0.007(5)
C12 0.034(6) 0.039(7) 0.070(8) -0.002(6) 0.029(6) -0.002(6)
C13 0.033(7) 0.047(7) 0.069(9) -0.005(6) 0.026(7) 0.002(6)
C14 0.054(8) 0.037(6) 0.039(8) 0.004(5) 0.017(7) -0.003(6)
C15 0.040(7) 0.031(6) 0.037(7) -0.005(5) 0.018(6) -0.007(5)
C16 0.056(8) 0.052(7) 0.042(8) 0.012(6) 0.031(7) 0.008(6)
C17 0.050(9) 0.049(7) 0.112(13) 0.016(7) 0.042(9) 0.007(6)
C18 0.044(8) 0.043(7) 0.046(8) 0.011(6) 0.018(7) -0.001(6)
C19 0.024(6) 0.033(5) 0.025(7) 0.003(5) 0.008(5) 0.007(5)
C20 0.028(6) 0.023(5) 0.053(8) 0.001(5) 0.021(6) -0.002(5)
C21 0.035(7) 0.055(7) 0.032(7) -0.006(6) 0.013(6) 0.003(6)
C22 0.038(6) 0.036(6) 0.037(7) -0.005(6) 0.014(5) -0.004(6)
C23 0.030(7) 0.052(7) 0.034(7) 0.006(6) 0.009(6) 0.014(5)
C24 0.041(7) 0.037(6) 0.038(7) -0.006(5) 0.025(6) 0.006(5)
C25 0.063(8) 0.036(6) 0.042(8) 0.002(5) 0.027(7) -0.006(6)
C26 0.067(8) 0.044(7) 0.056(8) -0.002(7) 0.030(7) 0.006(7)
C27 0.057(9) 0.031(6) 0.075(10) 0.001(6) 0.041(8) 0.000(6)
C28 0.042(7) 0.044(6) 0.036(7) -0.007(5) 0.030(6) -0.007(5)
C29 0.038(7) 0.030(5) 0.040(7) 0.000(5) 0.020(6) 0.000(5)
C30 0.045(7) 0.040(6) 0.038(7) 0.007(6) 0.019(6) 0.004(6)
C31 0.049(7) 0.051(6) 0.030(6) -0.006(6) 0.020(6) -0.014(7)
C32 0.032(6) 0.057(7) 0.049(7) -0.016(7) 0.016(6) -0.008(7)
C33 0.039(7) 0.038(6) 0.048(8) -0.013(5) 0.025(6) -0.009(6)
C34 0.052(8) 0.042(7) 0.044(7) 0.004(5) 0.028(6) 0.000(5)
C35 0.049(8) 0.062(8) 0.061(9) -0.003(7) 0.024(7) -0.022(7)
C36 0.038(7) 0.041(7) 0.059(9) -0.009(6) 0.014(7) -0.017(6)
B1 0.053(9) 0.034(7) 0.024(8) 0.004(5) 0.019(7) 0.000(6)
B2 0.028(7) 0.035(7) 0.040(9) 0.002(6) 0.008(7) 0.002(6)

loop_
_geom_bond_atom_site_label_1
_geom_bond_atom_site_label_2
_geom_bond_distance
_geom_bond_site_symmetry_2
_geom_bond_publ_flag
Hf O1 1.902(7) . ?
Hf O2 1.916(7) . ?
O1 B1 1.380(14) . ?
O2 B2 1.396(14) . ?
C1 C2 1.402(14) . ?
C1 C6 1.423(14) . ?
C1 B1 1.562(15) . ?
C2 C3 1.390(14) . ?
C2 C7 1.512(15) . ?
C3 C4 1.382(14) . ?
C4 C5 1.400(15) . ?
C4 C8 1.491(15) . ?
C5 C6 1.399(14) . ?
C6 C9 1.518(15) . ?
C10 C15 1.403(12) . ?
C10 C11 1.411(13) . ?
C10 B1 1.599(16) . ?
C11 C12 1.389(13) . ?
C11 C16 1.536(13) . ?
C12 C13 1.394(15) . ?
C13 C14 1.384(15) . ?
C13 C17 1.508(15) . ?
C14 C15 1.394(14) . ?
C15 C18 1.503(14) . ?
C19 C20 1.412(14) . ?
C19 C24 1.412(13) . ?
C19 B2 1.568(14) . ?
C20 C21 1.390(13) . ?
C20 C25 1.513(14) . ?
C21 C22 1.413(14) . ?
C22 C23 1.358(14) . ?
C22 C26 1.495(15) . ?
C23 C24 1.381(14) . ?
C24 C27 1.514(15) . ?
C28 C33 1.412(14) . ?
C28 C29 1.419(13) . ?
C28 B2 1.566(15) . ?
C29 C30 1.400(14) . ?
C29 C34 1.500(14) . ?
C30 C31 1.373(14) . ?
C31 C32 1.386(15) . ?
C31 C35 1.524(14) . ?
C32 C33 1.386(14) . ?
C33 C36 1.483(14) . ?
